data_2201992
loop_
_publ_author_name
'Yuan, Fang'
'Li, Yi-Zhi'
'Zhu, Chengjian'
'Pan, Yi'
'Xu, Lin-Lin'

_publ_section_title
;
 2-{[(2-Hydroxyphenyl)methyl]methylamino}-1-phenylpropan-1-ol
;
_journal_issue 5
_journal_name_full 'Acta Crystallographica Section E'
_journal_page_first o608
_journal_page_last o609
_journal_paper_doi 10.1107/S1600536803007311
_journal_volume 59
_journal_year 2003
_chemical_formula_iupac 'C17 H21 N O2'
_chemical_formula_moiety 'C17 H21 N O2'
_chemical_formula_sum 'C17 H21 N O2'
_chemical_formula_weight 271.35
_chemical_name_systematic
;
2-{[(2-Hydroxyphenyl)methyl]methylamino}-1-phenylpropan-1-ol
;
_space_group_IT_number 19
_symmetry_cell_setting orthorhombic
_symmetry_space_group_name_Hall 'P 2ac 2ab'
_symmetry_space_group_name_H-M 'P 21 21 21'
_atom_sites_solution_hydrogens geom
_atom_sites_solution_primary direct
_atom_sites_solution_secondary difmap
_audit_creation_method SHELXL-97
_cell_angle_alpha 90.00
_cell_angle_beta 90.00
_cell_angle_gamma 90.00
_cell_formula_units_Z 4
_cell_length_a 6.0040(10)
_cell_length_b 10.4510(10)
_cell_length_c 23.790(3)
_cell_measurement_reflns_used 3564
_cell_measurement_temperature 293(2)
_cell_measurement_theta_max 24.33
_cell_measurement_theta_min 2.59
_cell_volume 1492.8(3)
_computing_cell_refinement SMART
_computing_data_collection 'SMART (Bruker, 2000)'
_computing_data_reduction 'SAINT (Bruker, 2000)'
_computing_molecular_graphics SHELXTL
_computing_publication_material SHELXTL
_computing_structure_refinement SHELXTL
_computing_structure_solution 'SHELXTL (Bruker, 2000)'
_diffrn_ambient_temperature 293(2)
_diffrn_measured_fraction_theta_full 0.994
_diffrn_measured_fraction_theta_max 0.994
_diffrn_measurement_device_type 'Bruker SMART APEX CCD area-detector'
_diffrn_measurement_method '\f and \w'
_diffrn_radiation_monochromator graphite
_diffrn_radiation_source 'fine-focus sealed tube'
_diffrn_radiation_type MoK\a
_diffrn_radiation_wavelength 0.71073
_diffrn_reflns_av_R_equivalents 0.0652
_diffrn_reflns_av_sigmaI/netI 0.0694
_diffrn_reflns_limit_h_max 7
_diffrn_reflns_limit_h_min -7
_diffrn_reflns_limit_k_max 12
_diffrn_reflns_limit_k_min -9
_diffrn_reflns_limit_l_max 28
_diffrn_reflns_limit_l_min -26
_diffrn_reflns_number 7631
_diffrn_reflns_theta_full 25.00
_diffrn_reflns_theta_max 25.00
_diffrn_reflns_theta_min 1.71
_diffrn_standards_decay_% 0
_diffrn_standards_number 0
_exptl_absorpt_coefficient_mu 0.079
_exptl_absorpt_correction_T_max 0.99
_exptl_absorpt_correction_T_min 0.98
_exptl_absorpt_correction_type '\y scan'
_exptl_absorpt_process_details '(XPREP; Bruker, 2000)'
_exptl_crystal_colour colorless
_exptl_crystal_density_diffrn 1.207
_exptl_crystal_density_method 'not measured'
_exptl_crystal_description block
_exptl_crystal_F_000 584
_exptl_crystal_size_max 0.3
_exptl_crystal_size_mid 0.2
_exptl_crystal_size_min 0.2
_refine_diff_density_max 0.140
_refine_diff_density_min -0.176
_refine_ls_extinction_coef 0.034(2)
_refine_ls_extinction_expression Fc^*^=kFc[1+0.001xFc^2^\l^3^/sin(2\q)]^-1/4^
_refine_ls_extinction_method SHELXTL
_refine_ls_goodness_of_fit_ref 1.078
_refine_ls_hydrogen_treatment constr
_refine_ls_matrix_type full
_refine_ls_number_parameters 186
_refine_ls_number_reflns 2605
_refine_ls_number_restraints 0
_refine_ls_restrained_S_all 1.078
_refine_ls_R_factor_all 0.0520
_refine_ls_R_factor_gt 0.0409
_refine_ls_shift/su_max <0.001
_refine_ls_shift/su_mean 0.000
_refine_ls_structure_factor_coef Fsqd
_refine_ls_weighting_details 'calc w = 1/[\s^2^(Fo^2^)+(0.003P)^2^] where P = (Fo^2^+2Fc^2^)/3'
_refine_ls_weighting_scheme calc
_refine_ls_wR_factor_gt 0.0726
_refine_ls_wR_factor_ref 0.0743
_reflns_number_gt 1908
_reflns_number_total 2605
_reflns_threshold_expression I>2\s(I)
_cod_data_source_file fl6027.cif
_cod_data_source_block I
_cod_depositor_comments
;
The following automatic conversions were performed:
'_symmetry_cell_setting' value 'Orthorhombic' changed to 'orthorhombic'
according to '/home/saulius/struct/CIF-dictionaries/cif_core.dic'
dictionary named 'cif_core.dic' version 2.4.1 from 2010-06-29.

Automatic conversion script
Id: cif_fix_enum 1527 2010-12-29 10:47:43Z saulius 

The following automatic conversions were performed:

'_symmetry_cell_setting' value 'Orthorhombic' changed to
'orthorhombic' according to
/home/saulius/struct/CIF-dictionaries/cif_core.dic dictionary named
'cif_core.dic' version 2.4.1 from 2010-06-29.

Automatic conversion script
Id: cif_fix_values 1715 2011-07-08 13:25:40Z adriana 
;
_cod_original_sg_symbol_H-M 'P21 21 21 '
_cod_database_code 2201992
_cod_database_fobs_code 2201992

loop_
_symmetry_equiv_pos_as_xyz
'x, y, z'
'-x+1/2, -y, z+1/2'
'-x, y+1/2, -z+1/2'
'x+1/2, -y+1/2, -z'

loop_
_atom_site_label
_atom_site_fract_x
_atom_site_fract_y
_atom_site_fract_z
_atom_site_U_iso_or_equiv
_atom_site_adp_type
_atom_site_calc_flag
_atom_site_refinement_flags
_atom_site_occupancy
_atom_site_disorder_assembly
_atom_site_disorder_group
_atom_site_type_symbol
N1 0.6882(3) 0.17953(16) 0.16647(6) 0.0432(4) Uani d . 1 . . N
O1 0.7091(3) -0.03212(14) 0.26390(5) 0.0605(5) Uani d . 1 . . O
H1A 0.7976 -0.0616 0.2867 0.091 Uiso calc R 1 . . H
O2 0.9930(3) 0.35305(15) 0.15982(5) 0.0600(5) Uani d . 1 . . O
H2A 0.9148 0.2967 0.1735 0.090 Uiso calc R 1 . . H
C1 0.7225(4) 0.10431(19) 0.26442(8) 0.0477(6) Uani d . 1 . . C
H1 0.8749 0.1283 0.2541 0.057 Uiso calc R 1 . . H
C2 0.5650(3) 0.1584(2) 0.21954(7) 0.0475(6) Uani d . 1 . . C
H2 0.5186 0.2430 0.2328 0.057 Uiso calc R 1 . . H
C3 0.3518(4) 0.0804(2) 0.21174(9) 0.0733(8) Uani d . 1 . . C
H3A 0.2586 0.1213 0.1843 0.110 Uiso calc R 1 . . H
H3B 0.2738 0.0752 0.2469 0.110 Uiso calc R 1 . . H
H3C 0.3891 -0.0041 0.1991 0.110 Uiso calc R 1 . . H
C4 0.6762(4) 0.1575(2) 0.32261(8) 0.0506(6) Uani d . 1 . . C
C5 0.8298(4) 0.2362(2) 0.34798(9) 0.0610(7) Uani d . 1 . . C
H5 0.9585 0.2586 0.3286 0.073 Uiso calc R 1 . . H
C6 0.7969(5) 0.2826(2) 0.40162(11) 0.0734(8) Uani d . 1 . . C
H6 0.9023 0.3359 0.4181 0.088 Uiso calc R 1 . . H
C7 0.6082(5) 0.2497(3) 0.43038(10) 0.0739(8) Uani d . 1 . . C
H7 0.5865 0.2799 0.4667 0.089 Uiso calc R 1 . . H
C8 0.4503(5) 0.1722(2) 0.40599(10) 0.0689(8) Uani d . 1 . . C
H8 0.3204 0.1518 0.4253 0.083 Uiso calc R 1 . . H
C9 0.4871(4) 0.1250(2) 0.35228(9) 0.0596(7) Uani d . 1 . . C
H9 0.3826 0.0707 0.3360 0.071 Uiso calc R 1 . . H
C10 0.5666(3) 0.2637(2) 0.12710(8) 0.0462(6) Uani d . 1 . . C
H10A 0.4851 0.3278 0.1483 0.055 Uiso calc R 1 . . H
H10B 0.4597 0.2134 0.1060 0.055 Uiso calc R 1 . . H
C11 0.7237(4) 0.3292(2) 0.08685(8) 0.0443(6) Uani d . 1 . . C
C12 0.9293(4) 0.3746(2) 0.10531(8) 0.0465(6) Uani d . 1 . . C
C13 1.0683(4) 0.4414(2) 0.07036(8) 0.0523(6) Uani d . 1 . . C
H13A 1.2057 0.4700 0.0833 0.063 Uiso calc R 1 . . H
C14 1.0029(4) 0.4660(2) 0.01572(8) 0.0548(6) Uani d . 1 . . C
H14 1.0962 0.5120 -0.0080 0.066 Uiso calc R 1 . . H
C15 0.8016(4) 0.4230(2) -0.00363(8) 0.0536(6) Uani d . 1 . . C
H15 0.7587 0.4401 -0.0404 0.064 Uiso calc R 1 . . H
C16 0.6622(4) 0.3543(2) 0.03128(8) 0.0488(6) Uani d . 1 . . C
H16 0.5264 0.3245 0.0177 0.059 Uiso calc R 1 . . H
C17 0.7625(4) 0.0620(2) 0.13858(8) 0.0602(7) Uani d . 1 . . C
H17A 0.8479 0.0114 0.1645 0.090 Uiso calc R 1 . . H
H17B 0.8533 0.0836 0.1067 0.090 Uiso calc R 1 . . H
H17C 0.6352 0.0141 0.1263 0.090 Uiso calc R 1 . . H

loop_
_atom_site_aniso_label
_atom_site_aniso_U_11
_atom_site_aniso_U_22
_atom_site_aniso_U_33
_atom_site_aniso_U_12
_atom_site_aniso_U_13
_atom_site_aniso_U_23
N1 0.0464(11) 0.0435(10) 0.0397(9) 0.0056(10) 0.0008(9) 0.0033(8)
O1 0.0741(12) 0.0502(10) 0.0572(9) 0.0075(10) -0.0125(9) 0.0026(8)
O2 0.0656(12) 0.0664(12) 0.0479(9) -0.0186(10) -0.0132(8) 0.0086(8)
C1 0.0497(15) 0.0465(14) 0.0468(12) 0.0019(12) -0.0002(11) 0.0057(11)
C2 0.0470(14) 0.0495(14) 0.0459(12) 0.0048(12) 0.0017(11) 0.0069(11)
C3 0.0485(16) 0.098(2) 0.0738(15) -0.0094(15) -0.0066(13) 0.0268(15)
C4 0.0590(17) 0.0450(14) 0.0477(13) 0.0027(14) 0.0005(12) 0.0065(11)
C5 0.0745(19) 0.0522(15) 0.0564(15) -0.0023(14) 0.0010(14) 0.0020(12)
C6 0.095(2) 0.0584(17) 0.0671(17) -0.0022(17) -0.0017(17) -0.0067(14)
C7 0.099(2) 0.0604(19) 0.0620(17) 0.0122(18) 0.0075(17) -0.0050(15)
C8 0.083(2) 0.0606(18) 0.0628(16) 0.0101(17) 0.0138(16) 0.0052(15)
C9 0.0691(18) 0.0539(16) 0.0557(14) 0.0020(14) 0.0065(14) 0.0044(12)
C10 0.0489(14) 0.0442(14) 0.0456(12) 0.0022(11) -0.0019(12) 0.0020(11)
C11 0.0512(15) 0.0404(13) 0.0414(12) 0.0016(12) -0.0009(11) 0.0014(10)
C12 0.0547(16) 0.0431(14) 0.0417(12) -0.0009(12) -0.0006(11) 0.0022(11)
C13 0.0579(17) 0.0458(15) 0.0532(13) -0.0014(13) 0.0042(12) 0.0031(12)
C14 0.0664(18) 0.0481(14) 0.0499(14) 0.0029(15) 0.0122(13) 0.0043(12)
C15 0.0694(18) 0.0490(15) 0.0424(12) 0.0080(14) 0.0008(13) 0.0034(11)
C16 0.0585(16) 0.0447(14) 0.0432(12) 0.0048(13) -0.0040(11) -0.0002(11)
C17 0.0704(17) 0.0536(15) 0.0567(13) 0.0068(14) -0.0017(13) -0.0040(12)

loop_
_atom_type_symbol
_atom_type_description
_atom_type_scat_dispersion_real
_atom_type_scat_dispersion_imag
_atom_type_scat_source
C C 0.0033 0.0016 'International Tables Vol C Tables 4.2.6.8 and 6.1.1.4'
H H 0.0000 0.0000 'International Tables Vol C Tables 4.2.6.8 and 6.1.1.4'
O O 0.0106 0.0060 'International Tables Vol C Tables 4.2.6.8 and 6.1.1.4'
N N 0.0061 0.0033 'International Tables Vol C Tables 4.2.6.8 and 6.1.1.4'

loop_
_geom_angle_atom_site_label_1
_geom_angle_atom_site_label_2
_geom_angle_atom_site_label_3
_geom_angle
C17 N1 C10 111.25(15)
C17 N1 C2 114.41(16)
C10 N1 C2 112.48(16)
C1 O1 H1A 109.5
C12 O2 H2A 109.5
O1 C1 C4 111.29(16)
O1 C1 C2 109.07(18)
C4 C1 C2 112.79(18)
O1 C1 H1 107.8
C4 C1 H1 107.8
C2 C1 H1 107.8
N1 C2 C3 113.26(17)
N1 C2 C1 109.90(16)
C3 C2 C1 113.86(18)
N1 C2 H2 106.4
C3 C2 H2 106.4
C1 C2 H2 106.4
C2 C3 H3A 109.5
C2 C3 H3B 109.5
H3A C3 H3B 109.5
C2 C3 H3C 109.5
H3A C3 H3C 109.5
H3B C3 H3C 109.5
C5 C4 C9 118.3(2)
C5 C4 C1 119.8(2)
C9 C4 C1 121.9(2)
C4 C5 C6 121.4(3)
C4 C5 H5 119.3
C6 C5 H5 119.3
C7 C6 C5 119.5(3)
C7 C6 H6 120.2
C5 C6 H6 120.2
C6 C7 C8 120.6(2)
C6 C7 H7 119.7
C8 C7 H7 119.7
C7 C8 C9 119.2(3)
C7 C8 H8 120.4
C9 C8 H8 120.4
C4 C9 C8 121.0(2)
C4 C9 H9 119.5
C8 C9 H9 119.5
N1 C10 C11 111.31(16)
N1 C10 H10A 109.4
C11 C10 H10A 109.4
N1 C10 H10B 109.4
C11 C10 H10B 109.4
H10A C10 H10B 108.0
C12 C11 C16 117.9(2)
C12 C11 C10 120.55(17)
C16 C11 C10 121.4(2)
C13 C12 O2 119.2(2)
C13 C12 C11 121.5(2)
O2 C12 C11 119.31(19)
C12 C13 C14 119.5(2)
C12 C13 H13A 120.2
C14 C13 H13A 120.2
C15 C14 C13 120.4(2)
C15 C14 H14 119.8
C13 C14 H14 119.8
C14 C15 C16 120.3(2)
C14 C15 H15 119.9
C16 C15 H15 119.9
C15 C16 C11 120.4(2)
C15 C16 H16 119.8
C11 C16 H16 119.8
N1 C17 H17A 109.5
N1 C17 H17B 109.5
H17A C17 H17B 109.5
N1 C17 H17C 109.5
H17A C17 H17C 109.5
H17B C17 H17C 109.5

loop_
_geom_bond_atom_site_label_1
_geom_bond_atom_site_label_2
_geom_bond_site_symmetry_2
_geom_bond_distance
_geom_bond_publ_flag
N1 C17 . 1.466(2) ?
N1 C10 . 1.478(2) ?
N1 C2 . 1.480(2) ?
O1 C1 . 1.428(2) ?
O1 H1A . 0.8200 ?
O2 C12 . 1.371(2) ?
O2 H2A . 0.8200 ?
C1 C4 . 1.517(3) ?
C1 C2 . 1.534(3) ?
C1 H1 . 0.9800 ?
C2 C3 . 1.528(3) ?
C2 H2 . 0.9800 ?
C3 H3A . 0.9600 ?
C3 H3B . 0.9600 ?
C3 H3C . 0.9600 ?
C4 C5 . 1.375(3) ?
C4 C9 . 1.380(3) ?
C5 C6 . 1.379(3) ?
C5 H5 . 0.9300 ?
C6 C7 . 1.368(4) ?
C6 H6 . 0.9300 ?
C7 C8 . 1.375(3) ?
C7 H7 . 0.9300 ?
C8 C9 . 1.387(3) ?
C8 H8 . 0.9300 ?
C9 H9 . 0.9300 ?
C10 C11 . 1.508(3) ?
C10 H10A . 0.9700 ?
C10 H10B . 0.9700 ?
C11 C12 . 1.393(3) ?
C11 C16 . 1.397(3) ?
C12 C13 . 1.369(3) ?
C13 C14 . 1.382(3) ?
C13 H13A . 0.9300 ?
C14 C15 . 1.369(3) ?
C14 H14 . 0.9300 ?
C15 C16 . 1.381(3) ?
C15 H15 . 0.9300 ?
C16 H16 . 0.9300 ?
C17 H17A . 0.9600 ?
C17 H17B . 0.9600 ?
C17 H17C . 0.9600 ?

loop_
_geom_hbond_atom_site_label_D
_geom_hbond_atom_site_label_H
_geom_hbond_atom_site_label_A
_geom_hbond_site_symmetry_A
_geom_hbond_distance_DH
_geom_hbond_distance_HA
_geom_hbond_distance_DA
_geom_hbond_angle_DHA
O1 H1A O2 3_745 0.82 2.00 2.8165(19) 176
O2 H2A N1 . 0.82 1.84 2.581(2) 150
C17 H17A O1 . 0.96 2.55 3.156(2) 121

loop_
_geom_torsion_atom_site_label_1
_geom_torsion_atom_site_label_2
_geom_torsion_atom_site_label_3
_geom_torsion_atom_site_label_4
_geom_torsion
C17 N1 C2 C3 -60.7(2)
C10 N1 C2 C3 67.5(2)
C17 N1 C2 C1 67.9(2)
C10 N1 C2 C1 -163.87(17)
O1 C1 C2 N1 -93.8(2)
C4 C1 C2 N1 142.02(19)
O1 C1 C2 C3 34.5(2)
C4 C1 C2 C3 -89.7(2)
O1 C1 C4 C5 124.5(2)
C2 C1 C4 C5 -112.5(2)
O1 C1 C4 C9 -52.8(3)
C2 C1 C4 C9 70.2(3)
C9 C4 C5 C6 -0.3(3)
C1 C4 C5 C6 -177.7(2)
C4 C5 C6 C7 0.2(4)
C5 C6 C7 C8 -0.8(4)
C6 C7 C8 C9 1.6(4)
C5 C4 C9 C8 1.1(3)
C1 C4 C9 C8 178.5(2)
C7 C8 C9 C4 -1.8(3)
C17 N1 C10 C11 -74.7(2)
C2 N1 C10 C11 155.47(17)
N1 C10 C11 C12 -39.5(3)
N1 C10 C11 C16 145.10(19)
C16 C11 C12 C13 -0.2(3)
C10 C11 C12 C13 -175.83(19)
C16 C11 C12 O2 179.13(19)
C10 C11 C12 O2 3.5(3)
O2 C12 C13 C14 -178.6(2)
C11 C12 C13 C14 0.8(3)
C12 C13 C14 C15 -0.6(3)
C13 C14 C15 C16 -0.2(3)
C14 C15 C16 C11 0.8(3)
C12 C11 C16 C15 -0.5(3)
C10 C11 C16 C15 175.00(19)

loop_
_cod_related_entry_id
_cod_related_entry_database
_cod_related_entry_code
1 ChemSpider 21174961
